data_4074594
loop_
_publ_author_name
'Scriban, Corina'
'Wicht, Denyce K.'
'Glueck, David S.'
'Zakharov, Lev N.'
'Golen, James A.'
'Rheingold, Arnold L.'

_publ_section_title
;
 Platinum(II) Phosphido Complexes as Metalloligands. Structural and
 Spectroscopic Consequences of Conversion from Terminal to Bridging
 Coordination
;
_journal_issue 14
_journal_name_full Organometallics
_journal_page_first 3370
_journal_paper_doi 10.1021/om050149p
_journal_volume 25
_journal_year 2006
_chemical_formula_sum 'C19 H31 Cl P2 Pt'
_chemical_formula_weight 551.92
_chemical_name_systematic
; 

 ? 

;
_space_group_IT_number 78
_symmetry_cell_setting tetragonal
_symmetry_space_group_name_Hall 'P 4cw'
_symmetry_space_group_name_H-M 'P 43'
_atom_sites_solution_hydrogens geom
_atom_sites_solution_primary direct
_atom_sites_solution_secondary difmap
_audit_creation_method SHELXL-97
_cell_angle_alpha 90.00
_cell_angle_beta 90.00
_cell_angle_gamma 90.00
_cell_formula_units_Z 4
_cell_length_a 10.6441(7)
_cell_length_b 10.6441(7)
_cell_length_c 18.9672(19)
_cell_measurement_temperature 173(2)
_cell_volume 2148.9(3)
_computing_cell_refinement 'Bruker SMART'
_computing_data_collection 'Bruker SMART'
_computing_data_reduction 'Bruker SHELXTL'
_computing_molecular_graphics 'Bruker SHELXTL'
_computing_publication_material 'Bruker SHELXTL'
_computing_structure_refinement 'SHELXL-97 (Sheldrick, 1997)'
_computing_structure_solution 'SHELXS-97 (Sheldrick, 1990)'
_diffrn_ambient_temperature 173(2)
_diffrn_measured_fraction_theta_full 0.963
_diffrn_measured_fraction_theta_max 0.963
_diffrn_measurement_device_type 'CCD area detector'
_diffrn_measurement_method 'phi and omega scans'
_diffrn_radiation_monochromator graphite
_diffrn_radiation_source 'fine-focus sealed tube'
_diffrn_radiation_type MoK\a
_diffrn_radiation_wavelength 0.71073
_diffrn_reflns_av_R_equivalents 0.0254
_diffrn_reflns_av_sigmaI/netI 0.0454
_diffrn_reflns_limit_h_max 13
_diffrn_reflns_limit_h_min -12
_diffrn_reflns_limit_k_max 14
_diffrn_reflns_limit_k_min -12
_diffrn_reflns_limit_l_max 24
_diffrn_reflns_limit_l_min -25
_diffrn_reflns_number 13453
_diffrn_reflns_theta_full 28.29
_diffrn_reflns_theta_max 28.29
_diffrn_reflns_theta_min 2.19
_exptl_absorpt_coefficient_mu 6.801
_exptl_absorpt_correction_T_max 0.647
_exptl_absorpt_correction_T_min 0.445
_exptl_absorpt_correction_type multi-scan
_exptl_absorpt_process_details Sadabs
_exptl_crystal_colour colorless
_exptl_crystal_density_diffrn 1.706
_exptl_crystal_density_method 'not measured'
_exptl_crystal_description block
_exptl_crystal_F_000 1080
_exptl_crystal_size_max 0.3
_exptl_crystal_size_mid 0.25
_exptl_crystal_size_min 0.2
_refine_diff_density_max 4.033
_refine_diff_density_min -2.863
_refine_diff_density_rms 0.326
_refine_ls_abs_structure_details 'Flack H D (1983), Acta Cryst. A39, 876-881'
_refine_ls_abs_structure_Flack 0.26(3)
_refine_ls_extinction_method none
_refine_ls_goodness_of_fit_ref 1.124
_refine_ls_hydrogen_treatment mixed
_refine_ls_matrix_type full
_refine_ls_number_parameters 209
_refine_ls_number_reflns 5012
_refine_ls_number_restraints 1
_refine_ls_restrained_S_all 1.124
_refine_ls_R_factor_all 0.0819
_refine_ls_R_factor_gt 0.0804
_refine_ls_shift/su_max 0.113
_refine_ls_shift/su_mean 0.010
_refine_ls_structure_factor_coef Fsqd
_refine_ls_weighting_details 'calc w=1/[\s^2^(Fo^2^)+(0.0638P)^2^+81.1033P] where P=(Fo^2^+2Fc^2^)/3'
_refine_ls_weighting_scheme calc
_refine_ls_wR_factor_gt 0.1925
_refine_ls_wR_factor_ref 0.1935
_reflns_number_gt 4859
_reflns_number_total 5012
_reflns_threshold_expression >2sigma(I)
_cod_data_source_file om050149psi20060417_114950.cif
_cod_data_source_block glu107
_cod_depositor_comments
;
The following automatic conversions were performed:

'_symmetry_cell_setting' value 'Tetragonal' changed to 'tetragonal'
according to /home/saulius/struct/CIF-dictionaries/cif_core.dic
dictionary named 'cif_core.dic' version 2.4.1 from 2010-06-29.

Automatic conversion script
Id: cif_fix_values 1715 2011-07-08 13:25:40Z adriana 
;
_cod_original_sg_symbol_H-M P4(3)
_cod_original_formula_sum 'C19 H31 Cl1 P2 Pt1'
_cod_database_code 4074594

loop_
_symmetry_equiv_pos_as_xyz
'x, y, z'
'-x, -y, z+1/2'
'-y, x, z+3/4'
'y, -x, z+1/4'

loop_
_atom_site_label
_atom_site_type_symbol
_atom_site_fract_x
_atom_site_fract_y
_atom_site_fract_z
_atom_site_U_iso_or_equiv
_atom_site_adp_type
_atom_site_occupancy
_atom_site_symmetry_multiplicity
_atom_site_calc_flag
_atom_site_refinement_flags
Pt1 Pt 0.96752(6) -0.53345(6) 0.2466 0.02668(17) Uani 1 1 d .
Cl1 Cl 1.022(2) -0.7027(8) 0.3198(6) 0.196(10) Uani 1 1 d .
P1 P 0.9123(6) -0.3703(6) 0.1820(3) 0.0423(13) Uani 1 1 d .
P2 P 1.0650(6) -0.4012(5) 0.3190(3) 0.0402(12) Uani 1 1 d .
C1 C 0.973(3) -0.2184(18) 0.2265(12) 0.050(6) Uani 1 1 d .
C2 C 0.948(2) -0.108(2) 0.1985(11) 0.043(5) Uani 1 1 d .
H2A H 0.9001 -0.1004 0.1576 0.052 Uiso 1 1 calc R
C3 C 0.994(2) -0.005(2) 0.2319(9) 0.042(5) Uani 1 1 d .
H3A H 0.9818 0.0752 0.2137 0.051 Uiso 1 1 calc R
C4 C 1.062(2) -0.024(2) 0.2960(12) 0.045(5) Uani 1 1 d .
H4A H 1.0917 0.0434 0.3223 0.054 Uiso 1 1 calc R
C5 C 1.083(2) -0.139(2) 0.3162(13) 0.048(5) Uani 1 1 d .
H5A H 1.1374 -0.1486 0.3540 0.057 Uiso 1 1 calc R
C6 C 1.0376(19) -0.2403(15) 0.2916(13) 0.041(5) Uani 1 1 d .
C7 C 0.962(2) -0.371(2) 0.0923(11) 0.041(5) Uani 1 1 d .
H7A H 0.9692 -0.4589 0.0770 0.050 Uiso 1 1 calc R
C8 C 0.863(2) -0.310(2) 0.0496(13) 0.047(5) Uani 1 1 d .
H8A H 0.8681 -0.2191 0.0541 0.056 Uiso 1 1 calc R
H8B H 0.8715 -0.3320 0.0003 0.056 Uiso 1 1 calc R
C9 C 0.743(3) -0.355(3) 0.0773(15) 0.070(8) Uani 1 1 d .
H9A H 0.7334 -0.4437 0.0662 0.084 Uiso 1 1 calc R
H9B H 0.6746 -0.3096 0.0555 0.084 Uiso 1 1 calc R
C10 C 0.739(3) -0.337(3) 0.1587(15) 0.072(10) Uani 1 1 d .
H10A H 0.7253 -0.2467 0.1669 0.086 Uiso 1 1 calc R
C11 C 1.090(4) -0.305(4) 0.078(2) 0.102(14) Uani 1 1 d .
H11A H 1.1090 -0.3099 0.0282 0.153 Uiso 1 1 calc R
H11B H 1.1554 -0.3464 0.1039 0.153 Uiso 1 1 calc R
H11C H 1.0851 -0.2188 0.0917 0.153 Uiso 1 1 calc R
C12 C 0.648(3) -0.400(4) 0.1975(15) 0.074(10) Uani 1 1 d .
H12A H 0.5658 -0.3749 0.1818 0.111 Uiso 1 1 calc R
H12B H 0.6571 -0.3801 0.2466 0.111 Uiso 1 1 calc R
H12C H 0.6576 -0.4890 0.1909 0.111 Uiso 1 1 calc R
C13 C 1.249(3) -0.407(4) 0.3278(19) 0.094(13) Uani 1 1 d .
H13A H 1.2884 -0.3265 0.3153 0.112 Uiso 1 1 calc R
C14 C 1.227(5) -0.420(4) 0.4127(12) 0.113(18) Uani 1 1 d .
H14A H 1.2189 -0.5095 0.4210 0.136 Uiso 1 1 calc R
H14B H 1.3057 -0.3952 0.4339 0.136 Uiso 1 1 calc R
C15 C 1.139(2) -0.368(3) 0.4528(11) 0.052(6) Uani 1 1 d .
H15A H 1.1473 -0.2773 0.4544 0.063 Uiso 1 1 calc R
H15B H 1.1405 -0.4015 0.5004 0.063 Uiso 1 1 calc R
C16 C 1.025(2) -0.408(2) 0.4134(9) 0.041(5) Uani 1 1 d .
H16A H 1.0128 -0.4971 0.4245 0.049 Uiso 1 1 calc R
C17 C 1.293(3) -0.509(3) 0.2830(15) 0.076(11) Uani 1 1 d .
H17A H 1.3830 -0.5143 0.2853 0.114 Uiso 1 1 calc R
H17B H 1.2676 -0.4941 0.2352 0.114 Uiso 1 1 calc R
H17C H 1.2574 -0.5871 0.2990 0.114 Uiso 1 1 calc R
C18 C 0.901(4) -0.341(4) 0.4343(16) 0.108(17) Uani 1 1 d .
H18A H 0.8864 -0.3509 0.4840 0.162 Uiso 1 1 calc R
H18B H 0.8319 -0.3776 0.4087 0.162 Uiso 1 1 calc R
H18C H 0.9066 -0.2533 0.4231 0.162 Uiso 1 1 calc R
C19 C 0.8947(16) -0.6813(12) 0.1712(8) 0.019(3) Uani 1 1 d .
H19A H 0.8632 -0.6414 0.1294 0.028 Uiso 1 1 calc R
H19B H 0.8284 -0.7279 0.1934 0.028 Uiso 1 1 calc R
H19C H 0.9618 -0.7375 0.1588 0.028 Uiso 1 1 calc R

loop_
_atom_site_aniso_label
_atom_site_aniso_U_11
_atom_site_aniso_U_22
_atom_site_aniso_U_33
_atom_site_aniso_U_23
_atom_site_aniso_U_13
_atom_site_aniso_U_12
Pt1 0.0325(3) 0.0252(3) 0.0223(2) -0.0021(3) 0.0022(3) -0.0043(2)
Cl1 0.48(3) 0.033(4) 0.074(6) 0.011(4) -0.003(11) 0.058(9)
P1 0.057(3) 0.050(3) 0.020(2) 0.004(2) -0.002(2) 0.026(3)
P2 0.058(3) 0.043(3) 0.019(2) -0.001(2) -0.004(2) -0.024(3)
C1 0.081(17) 0.019(8) 0.049(13) -0.013(8) 0.014(11) 0.017(9)
C2 0.052(13) 0.049(12) 0.029(9) -0.007(9) 0.014(9) -0.002(10)
C3 0.062(13) 0.045(11) 0.020(11) 0.011(8) 0.000(8) -0.001(9)
C4 0.031(10) 0.057(14) 0.047(13) -0.016(10) -0.004(9) 0.007(9)
C5 0.059(14) 0.043(12) 0.041(11) 0.015(10) 0.001(10) 0.000(10)
C6 0.035(10) 0.004(7) 0.085(17) 0.003(8) 0.010(10) -0.004(6)
C7 0.039(11) 0.041(11) 0.043(11) -0.009(9) 0.013(9) 0.006(9)
C8 0.036(11) 0.055(14) 0.051(13) 0.001(11) -0.003(10) 0.008(10)
C9 0.09(2) 0.063(17) 0.053(15) -0.009(13) -0.021(15) 0.010(16)
C10 0.09(2) 0.068(17) 0.062(16) -0.018(14) -0.046(16) 0.047(16)
C11 0.09(3) 0.14(4) 0.07(2) -0.01(2) 0.013(19) -0.07(3)
C12 0.038(14) 0.13(3) 0.054(15) -0.017(17) -0.001(12) 0.009(16)
C13 0.09(2) 0.10(3) 0.09(2) -0.01(2) -0.04(2) 0.06(2)
C14 0.22(5) 0.11(3) 0.008(9) 0.005(12) -0.003(17) -0.09(3)
C15 0.054(14) 0.078(17) 0.025(10) 0.000(10) -0.012(9) -0.023(12)
C16 0.066(14) 0.041(11) 0.016(8) 0.005(7) 0.002(8) -0.007(10)
C17 0.061(17) 0.10(2) 0.071(17) 0.052(17) 0.024(14) 0.051(16)
C18 0.11(3) 0.16(4) 0.052(16) 0.04(2) 0.040(18) 0.10(3)
C19 0.038(8) 0.002(5) 0.017(6) -0.010(5) 0.017(6) -0.004(5)

loop_
_atom_type_symbol
_atom_type_description
_atom_type_scat_dispersion_real
_atom_type_scat_dispersion_imag
_atom_type_scat_source
C C 0.0033 0.0016 'International Tables Vol C Tables 4.2.6.8 and 6.1.1.4'
H H 0.0000 0.0000 'International Tables Vol C Tables 4.2.6.8 and 6.1.1.4'
P P 0.1023 0.0942 'International Tables Vol C Tables 4.2.6.8 and 6.1.1.4'
Cl Cl 0.1484 0.1585 'International Tables Vol C Tables 4.2.6.8 and 6.1.1.4'
Pt Pt -1.7033 8.3905 'International Tables Vol C Tables 4.2.6.8 and 6.1.1.4'

loop_
_geom_angle_atom_site_label_1
_geom_angle_atom_site_label_2
_geom_angle_atom_site_label_3
_geom_angle
P1 Pt1 P2 88.2(2)
P1 Pt1 C19 96.0(4)
P2 Pt1 C19 172.0(4)
P1 Pt1 Cl1 177.4(4)
P2 Pt1 Cl1 90.3(4)
C19 Pt1 Cl1 85.7(5)
C7 P1 C10 93.9(12)
C7 P1 C1 108.7(11)
C10 P1 C1 105.4(12)
C7 P1 Pt1 116.5(8)
C10 P1 Pt1 121.9(11)
C1 P1 Pt1 109.0(8)
C6 P2 C16 106.1(11)
C6 P2 C13 102.3(14)
C16 P2 C13 98.4(13)
C6 P2 Pt1 110.3(8)
C16 P2 Pt1 117.9(7)
C13 P2 Pt1 119.9(11)
C2 C1 C6 126(2)
C2 C1 P1 120.0(19)
C6 C1 P1 113.6(14)
C1 C2 C3 117(2)
C1 C2 H2A 121.5
C3 C2 H2A 121.5
C2 C3 C4 118(2)
C2 C3 H3A 121.1
C4 C3 H3A 121.1
C5 C4 C3 118(2)
C5 C4 H4A 121.0
C3 C4 H4A 121.0
C6 C5 C4 129(2)
C6 C5 H5A 115.5
C4 C5 H5A 115.5
C5 C6 C1 111.1(19)
C5 C6 P2 130(2)
C1 C6 P2 118.5(15)
C8 C7 C11 109(2)
C8 C7 P1 107.7(15)
C11 C7 P1 115.4(19)
C8 C7 H7A 108.1
C11 C7 H7A 108.2
P1 C7 H7A 108.1
C9 C8 C7 106(2)
C9 C8 H8A 110.5
C7 C8 H8A 110.5
C9 C8 H8B 110.5
C7 C8 H8B 110.5
H8A C8 H8B 108.7
C8 C9 C10 110(3)
C8 C9 H9A 109.7
C10 C9 H9A 109.7
C8 C9 H9B 109.7
C10 C9 H9B 109.7
H9A C9 H9B 108.2
C12 C10 C9 119(3)
C12 C10 P1 117(2)
C9 C10 P1 100(2)
C12 C10 H10A 106.6
C9 C10 H10A 106.7
P1 C10 H10A 106.7
C7 C11 H11A 109.4
C7 C11 H11B 109.4
H11A C11 H11B 109.5
C7 C11 H11C 109.6
H11A C11 H11C 109.5
H11B C11 H11C 109.5
C10 C12 H12A 109.5
C10 C12 H12B 109.4
H12A C12 H12B 109.5
C10 C12 H12C 109.5
H12A C12 H12C 109.5
H12B C12 H12C 109.5
C17 C13 C14 124(3)
C17 C13 P2 107(3)
C14 C13 P2 86(3)
C17 C13 H13A 112.1
C14 C13 H13A 112.1
P2 C13 H13A 112.1
C15 C14 C13 129(4)
C15 C14 H14A 104.9
C13 C14 H14A 105.0
C15 C14 H14B 104.9
C13 C14 H14B 104.9
H14A C14 H14B 105.8
C14 C15 C16 100(2)
C14 C15 H15A 111.9
C16 C15 H15A 111.9
C14 C15 H15B 111.9
C16 C15 H15B 111.9
H15A C15 H15B 109.6
C15 C16 C18 116(2)
C15 C16 P2 106.7(16)
C18 C16 P2 115.2(17)
C15 C16 H16A 106.1
C18 C16 H16A 106.0
P2 C16 H16A 106.1
C13 C17 H17A 109.5
C13 C17 H17B 109.5
H17A C17 H17B 109.5
C13 C17 H17C 109.5
H17A C17 H17C 109.5
H17B C17 H17C 109.5
C16 C18 H18A 109.5
C16 C18 H18B 109.5
H18A C18 H18B 109.5
C16 C18 H18C 109.4
H18A C18 H18C 109.5
H18B C18 H18C 109.5
Pt1 C19 H19A 109.5
Pt1 C19 H19B 109.5
H19A C19 H19B 109.5
Pt1 C19 H19C 109.5
H19A C19 H19C 109.5
H19B C19 H19C 109.5

loop_
_geom_bond_atom_site_label_1
_geom_bond_atom_site_label_2
_geom_bond_distance
Pt1 P1 2.205(5)
Pt1 P2 2.223(5)
Pt1 C19 2.264(13)
Pt1 Cl1 2.347(9)
P1 C7 1.78(2)
P1 C10 1.93(3)
P1 C1 1.94(2)
P2 C6 1.813(18)
P2 C16 1.843(18)
P2 C13 1.97(4)
C1 C2 1.32(3)
C1 C6 1.43(3)
C2 C3 1.35(3)
C2 H2A 0.9300
C3 C4 1.43(3)
C3 H3A 0.9300
C4 C5 1.30(3)
C4 H4A 0.9300
C5 C6 1.27(3)
C5 H5A 0.9300
C7 C8 1.49(3)
C7 C11 1.56(4)
C7 H7A 0.9800
C8 C9 1.46(4)
C8 H8A 0.9700
C8 H8B 0.9700
C9 C10 1.56(4)
C9 H9A 0.9700
C9 H9B 0.9700
C10 C12 1.39(5)
C10 H10A 0.9800
C11 H11A 0.9600
C11 H11B 0.9600
C11 H11C 0.9600
C12 H12A 0.9600
C12 H12B 0.9600
C12 H12C 0.9600
C13 C17 1.46(5)
C13 C14 1.63(4)
C13 H13A 0.9800
C14 C15 1.32(5)
C14 H14A 0.9700
C14 H14B 0.9700
C15 C16 1.49(3)
C15 H15A 0.9700
C15 H15B 0.9700
C16 C18 1.55(4)
C16 H16A 0.9800
C17 H17A 0.9600
C17 H17B 0.9600
C17 H17C 0.9600
C18 H18A 0.9600
C18 H18B 0.9600
C18 H18C 0.9600
C19 H19A 0.9600
C19 H19B 0.9600
C19 H19C 0.9600
